data_7160131
loop_
_publ_author_name
'Gao, Zhiwei'
'Hou, Zhiguo'
'Gao, Hongyin'

_publ_section_title
;
 Regioselective synthesis of 2-aminophenols from
 <i>N</i>-arylhydroxylamines.
;
_journal_issue 38
_journal_name_full 'Organic &amp; biomolecular chemistry'
_journal_page_first 7801
_journal_page_last 7805
_journal_paper_doi 10.1039/d4ob01281j
_journal_volume 22
_journal_year 2024
_chemical_formula_moiety 'C14 H12 Br N O2'
_chemical_formula_sum 'C14 H12 Br N O2'
_chemical_formula_weight 306.16
_space_group_crystal_system monoclinic
_space_group_IT_number 9
_space_group_name_Hall 'C -2yc'
_space_group_name_H-M_alt 'C 1 c 1'
_atom_sites_solution_hydrogens geom
_audit_creation_date 2023-11-13
_audit_creation_method
;
Olex2 1.3
(compiled 2020.11.12 svn.r5f609507 for OlexSys, GUI svn.r6408)
;
_audit_update_record
;
2023-11-29 deposited with the CCDC.	2024-09-04 downloaded from the CCDC.
;
_cell_angle_alpha 90
_cell_angle_beta 122.348(5)
_cell_angle_gamma 90
_cell_formula_units_Z 4
_cell_length_a 9.9951(10)
_cell_length_b 17.872(2)
_cell_length_c 8.3591(9)
_cell_measurement_reflns_used 4292
_cell_measurement_temperature 298
_cell_measurement_theta_max 68.755
_cell_measurement_theta_min 4.949
_cell_volume 1261.5(2)
_computing_cell_refinement 'SAINT V8.40B (?, 2016)'
_computing_data_reduction 'SAINT V8.40B (?, 2016)'
_computing_molecular_graphics 'Olex2 1.3 (Dolomanov et al., 2009)'
_computing_publication_material 'Olex2 1.3 (Dolomanov et al., 2009)'
_computing_structure_refinement 'SHELXL 2018/3 (Sheldrick, 2015)'
_computing_structure_solution 'SHELXT 2018/2 (Sheldrick, 2018)'
_diffrn_ambient_temperature 298.0
_diffrn_measured_fraction_theta_full 0.994
_diffrn_measured_fraction_theta_max 0.994
_diffrn_measurement_device_type 'Bruker D8VENTURE PHOTON III'
_diffrn_radiation_type CuK\a
_diffrn_radiation_wavelength 1.54178
_diffrn_reflns_av_R_equivalents 0.0892
_diffrn_reflns_av_unetI/netI 0.0792
_diffrn_reflns_Laue_measured_fraction_full 0.994
_diffrn_reflns_Laue_measured_fraction_max 0.994
_diffrn_reflns_limit_h_max 11
_diffrn_reflns_limit_h_min -7
_diffrn_reflns_limit_k_max 21
_diffrn_reflns_limit_k_min -21
_diffrn_reflns_limit_l_max 5
_diffrn_reflns_limit_l_min -9
_diffrn_reflns_number 5234
_diffrn_reflns_point_group_measured_fraction_full 0.633
_diffrn_reflns_point_group_measured_fraction_max 0.633
_diffrn_reflns_theta_full 66.493
_diffrn_reflns_theta_max 66.493
_diffrn_reflns_theta_min 4.949
_diffrn_source_current 1.1
_diffrn_source_power 0.055
_diffrn_source_voltage 50.0
_exptl_absorpt_coefficient_mu 4.391
_exptl_absorpt_correction_T_max 0.1665
_exptl_absorpt_correction_T_min 0.0467
_exptl_absorpt_correction_type multi-scan
_exptl_absorpt_process_details
;
SADABS-2016/2 (Bruker,2016/2) was used for absorption correction.
wR2(int) was 0.1431 before and 0.0791 after correction.
The Ratio of minimum to maximum transmission is 0.2805.
The \l/2 correction factor is Not present.
;
_exptl_crystal_colour 'clear light colourless'
_exptl_crystal_colour_lustre clear
_exptl_crystal_colour_modifier light
_exptl_crystal_colour_primary colourless
_exptl_crystal_density_diffrn 1.612
_exptl_crystal_description block
_exptl_crystal_F_000 616
_exptl_crystal_size_max 0.18
_exptl_crystal_size_mid 0.15
_exptl_crystal_size_min 0.12
_refine_diff_density_max 0.957
_refine_diff_density_min -0.887
_refine_diff_density_rms 0.314
_refine_ls_abs_structure_details
;
 Flack x determined using 269 quotients [(I+)-(I-)]/[(I+)+(I-)]
 (Parsons, Flack and Wagner, Acta Cryst. B69 (2013) 249-259).
;
_refine_ls_abs_structure_Flack 0.09(4)
_refine_ls_extinction_coef 0.0106(13)
_refine_ls_extinction_expression Fc^*^=kFc[1+0.001xFc^2^\l^3^/sin(2\q)]^-1/4^
_refine_ls_extinction_method 'SHELXL-2018/3 (Sheldrick 2018)'
_refine_ls_goodness_of_fit_ref 1.175
_refine_ls_hydrogen_treatment constr
_refine_ls_matrix_type full
_refine_ls_number_parameters 166
_refine_ls_number_reflns 1409
_refine_ls_number_restraints 2
_refine_ls_restrained_S_all 1.174
_refine_ls_R_factor_all 0.0661
_refine_ls_R_factor_gt 0.0656
_refine_ls_shift/su_max 0.000
_refine_ls_shift/su_mean 0.000
_refine_ls_structure_factor_coef Fsqd
_refine_ls_weighting_details 'w=1/[\s^2^(Fo^2^)+(0.1003P)^2^] where P=(Fo^2^+2Fc^2^)/3'
_refine_ls_weighting_scheme calc
_refine_ls_wR_factor_gt 0.1406
_refine_ls_wR_factor_ref 0.1415
_reflns_Friedel_coverage 0.268
_reflns_Friedel_fraction_full 0.269
_reflns_Friedel_fraction_max 0.269
_reflns_number_gt 1385
_reflns_number_total 1409
_reflns_threshold_expression 'I > 2\s(I)'
_cod_data_source_file d4ob01281j2.cif
_cod_data_source_block cu_231107a_0m
_cod_depositor_comments 'Adding full bibliography for 7160131.cif.'
_cod_database_code 7160131
_shelx_shelxl_version_number 2018/3
_shelx_space_group_comment
;
The symmetry employed for this shelxl refinement is uniquely defined
by the following loop, which should always be used as a source of
symmetry information in preference to the above space-group names.
They are only intended as comments.
;
_shelx_estimated_absorpt_t_max 0.621
_shelx_estimated_absorpt_t_min 0.505
_olex2_refinement_description
;
1. Fixed Uiso
 At 1.2 times of:
  All C(H) groups, All N(H) groups
 At 1.5 times of:
  All C(H,H,H) groups, All O(H) groups
2.a Aromatic/amide H refined with riding coordinates:
 N1(H1), C8(H8), C10(H10), C12(H12), C14(H14), C7(H7), C2(H2A), C9(H9)
2.b Idealised Me refined as rotating group:
 C5(H5A,H5B,H5C)
2.c Idealised tetrahedral OH refined as rotating group:
 O2(H2)
;
_olex2_submission_special_instructions 'No special instructions were received'

loop_
_space_group_symop_operation_xyz
'x, y, z'
'x, -y, z+1/2'
'x+1/2, y+1/2, z'
'x+1/2, -y+1/2, z+1/2'

loop_
_atom_site_label
_atom_site_type_symbol
_atom_site_fract_x
_atom_site_fract_y
_atom_site_fract_z
_atom_site_U_iso_or_equiv
_atom_site_adp_type
_atom_site_occupancy
_atom_site_site_symmetry_order
_atom_site_calc_flag
_atom_site_refinement_flags_posn
_atom_site_refinement_flags_adp
_atom_site_refinement_flags_occupancy
_atom_site_disorder_assembly
_atom_site_disorder_group
Br1 Br 0.48941(6) 0.67022(4) 0.24988(6) 0.0649(5) Uani 1 1 d . . . . .
O1 O 0.3097(6) 0.7036(3) 0.4785(7) 0.0535(12) Uani 1 1 d . . . . .
O2 O 0.5955(7) 0.8949(3) 0.7114(8) 0.0575(13) Uani 1 1 d . . . . .
H2 H 0.684236 0.879915 0.791780 0.086 Uiso 1 1 calc R U . . .
C1 C 0.4485(7) 0.6954(4) 0.6105(9) 0.0412(13) Uani 1 1 d . . . . .
C4 C 0.4945(10) 0.6357(3) 0.7543(13) 0.0437(12) Uani 1 1 d . . . . .
N1 N 0.5645(6) 0.7402(3) 0.6286(8) 0.0455(12) Uani 1 1 d . . . . .
H1 H 0.658090 0.735528 0.727875 0.055 Uiso 1 1 calc R U . . .
C6 C 0.5395(8) 0.7949(4) 0.4912(12) 0.0467(17) Uani 1 1 d . . . . .
C8 C 0.6513(8) 0.6204(4) 0.8943(11) 0.0512(16) Uani 1 1 d . . . . .
H8 H 0.732370 0.650000 0.905145 0.061 Uiso 1 1 calc R U . . .
C10 C 0.3753(9) 0.5920(5) 0.7455(14) 0.0601(19) Uani 1 1 d . . . . .
H10 H 0.269872 0.602777 0.655723 0.072 Uiso 1 1 calc R U . . .
C12 C 0.4122(12) 0.5326(6) 0.8691(16) 0.072(2) Uani 1 1 d . . . . .
H12 H 0.332076 0.502933 0.860225 0.086 Uiso 1 1 calc R U . . .
C14 C 0.6863(11) 0.5611(5) 1.0174(13) 0.0626(19) Uani 1 1 d . . . . .
H14 H 0.791192 0.550428 1.109654 0.075 Uiso 1 1 calc R U . . .
C7 C 0.5673(14) 0.5179(5) 1.0043(14) 0.070(2) Uani 1 1 d . . . . .
H7 H 0.592156 0.478348 1.087907 0.084 Uiso 1 1 calc R U . . .
C2 C 0.5302(11) 0.9234(4) 0.4008(15) 0.061(2) Uani 1 1 d . . . . .
H2A H 0.541070 0.974141 0.430301 0.073 Uiso 1 1 calc R U . . .
C9 C 0.4880(13) 0.8999(4) 0.2208(15) 0.063(2) Uani 1 1 d . . . . .
H9 H 0.469198 0.936029 0.131088 0.075 Uiso 1 1 calc R U . . .
C5 C 0.4374(16) 0.8036(11) -0.0219(19) 0.084(3) Uani 1 1 d . . . . .
H5A H 0.401473 0.846330 -0.104177 0.126 Uiso 1 1 calc R U . . .
H5B H 0.356531 0.765850 -0.073739 0.126 Uiso 1 1 calc R U . . .
H5C H 0.531686 0.784002 -0.010256 0.126 Uiso 1 1 calc R U . . .
C11 C 0.5010(9) 0.7741(5) 0.3090(11) 0.0538(17) Uani 1 1 d . . . . .
C3 C 0.4727(11) 0.8263(5) 0.1694(15) 0.059(2) Uani 1 1 d . . . . .
C13 C 0.5563(8) 0.8697(5) 0.5368(12) 0.0512(17) Uani 1 1 d . . . . .

loop_
_atom_site_aniso_label
_atom_site_aniso_U_11
_atom_site_aniso_U_22
_atom_site_aniso_U_33
_atom_site_aniso_U_23
_atom_site_aniso_U_13
_atom_site_aniso_U_12
Br1 0.0736(6) 0.0581(6) 0.0675(6) -0.0116(4) 0.0408(5) -0.0032(4)
O1 0.042(2) 0.057(3) 0.052(3) 0.007(2) 0.019(2) -0.003(2)
O2 0.061(3) 0.048(3) 0.057(3) -0.005(2) 0.027(2) 0.001(2)
C1 0.042(3) 0.039(3) 0.041(3) -0.001(3) 0.021(3) 0.001(3)
C4 0.049(3) 0.039(3) 0.042(3) 0.001(3) 0.023(2) 0.000(3)
N1 0.041(3) 0.046(3) 0.041(3) 0.006(2) 0.016(2) 0.000(2)
C6 0.042(3) 0.041(4) 0.053(4) 0.006(3) 0.023(3) 0.000(3)
C8 0.046(3) 0.046(3) 0.052(4) 0.010(3) 0.019(3) 0.002(3)
C10 0.049(3) 0.061(4) 0.060(4) 0.009(4) 0.022(3) -0.007(3)
C12 0.079(5) 0.057(5) 0.079(6) 0.009(4) 0.042(5) -0.016(4)
C14 0.067(4) 0.051(4) 0.061(5) 0.014(3) 0.028(4) 0.006(3)
C7 0.092(6) 0.056(5) 0.058(5) 0.011(4) 0.037(5) 0.000(4)
C2 0.074(4) 0.041(3) 0.080(6) 0.015(4) 0.049(5) 0.011(3)
C9 0.076(4) 0.053(4) 0.070(6) 0.024(4) 0.047(5) 0.014(4)
C5 0.089(7) 0.116(10) 0.059(6) 0.013(7) 0.048(6) 0.009(7)
C11 0.050(4) 0.059(4) 0.056(4) -0.003(3) 0.031(4) -0.003(3)
C3 0.064(5) 0.064(6) 0.059(5) 0.007(3) 0.040(4) 0.005(3)
C13 0.045(3) 0.048(4) 0.060(5) 0.007(4) 0.028(3) 0.004(3)

loop_
_atom_type_symbol
_atom_type_description
_atom_type_scat_dispersion_real
_atom_type_scat_dispersion_imag
_atom_type_scat_source
C C 0.0181 0.0091 'International Tables Vol C Tables 4.2.6.8 and 6.1.1.4'
H H 0.0000 0.0000 'International Tables Vol C Tables 4.2.6.8 and 6.1.1.4'
Br Br -0.6763 1.2805 'International Tables Vol C Tables 4.2.6.8 and 6.1.1.4'
N N 0.0311 0.0180 'International Tables Vol C Tables 4.2.6.8 and 6.1.1.4'
O O 0.0492 0.0322 'International Tables Vol C Tables 4.2.6.8 and 6.1.1.4'

loop_
_geom_angle_atom_site_label_1
_geom_angle_atom_site_label_2
_geom_angle_atom_site_label_3
_geom_angle
_geom_angle_site_symmetry_1
_geom_angle_site_symmetry_3
_geom_angle_publ_flag
C13 O2 H2 109.5 . . ?
O1 C1 C4 121.4(6) . . ?
O1 C1 N1 121.2(6) . . ?
N1 C1 C4 117.4(6) . . ?
C8 C4 C1 122.9(7) . . ?
C8 C4 C10 118.8(8) . . ?
C10 C4 C1 118.3(8) . . ?
C1 N1 H1 118.4 . . ?
C1 N1 C6 123.1(6) . . ?
C6 N1 H1 118.4 . . ?
C11 C6 N1 121.3(7) . . ?
C13 C6 N1 120.1(7) . . ?
C13 C6 C11 118.6(7) . . ?
C4 C8 H8 120.1 . . ?
C14 C8 C4 119.8(7) . . ?
C14 C8 H8 120.1 . . ?
C4 C10 H10 119.6 . . ?
C12 C10 C4 120.7(8) . . ?
C12 C10 H10 119.6 . . ?
C10 C12 H12 120.2 . . ?
C7 C12 C10 119.6(8) . . ?
C7 C12 H12 120.2 . . ?
C8 C14 H14 119.8 . . ?
C7 C14 C8 120.5(8) . . ?
C7 C14 H14 119.8 . . ?
C12 C7 C14 120.6(8) . . ?
C12 C7 H7 119.7 . . ?
C14 C7 H7 119.7 . . ?
C9 C2 H2A 120.5 . . ?
C9 C2 C13 119.1(8) . . ?
C13 C2 H2A 120.5 . . ?
C2 C9 H9 118.3 . . ?
C3 C9 C2 123.4(8) . . ?
C3 C9 H9 118.3 . . ?
H5A C5 H5B 109.5 . . ?
H5A C5 H5C 109.5 . . ?
H5B C5 H5C 109.5 . . ?
C3 C5 H5A 109.5 . . ?
C3 C5 H5B 109.5 . . ?
C3 C5 H5C 109.5 . . ?
C6 C11 Br1 118.7(6) . . ?
C3 C11 Br1 118.4(6) . . ?
C3 C11 C6 122.9(8) . . ?
C9 C3 C5 121.4(11) . . ?
C9 C3 C11 116.1(9) . . ?
C11 C3 C5 122.4(10) . . ?
O2 C13 C6 122.5(7) . . ?
O2 C13 C2 117.6(8) . . ?
C6 C13 C2 119.9(8) . . ?

loop_
_geom_bond_atom_site_label_1
_geom_bond_atom_site_label_2
_geom_bond_distance
_geom_bond_site_symmetry_2
_geom_bond_publ_flag
Br1 C11 1.909(9) . ?
O1 C1 1.235(8) . ?
O2 H2 0.8200 . ?
O2 C13 1.369(11) . ?
C1 C4 1.485(11) . ?
C1 N1 1.349(9) . ?
C4 C8 1.392(11) . ?
C4 C10 1.393(12) . ?
N1 H1 0.8600 . ?
N1 C6 1.425(9) . ?
C6 C11 1.407(13) . ?
C6 C13 1.376(14) . ?
C8 H8 0.9300 . ?
C8 C14 1.387(11) . ?
C10 H10 0.9300 . ?
C10 C12 1.386(13) . ?
C12 H12 0.9300 . ?
C12 C7 1.369(16) . ?
C14 H14 0.9300 . ?
C14 C7 1.372(15) . ?
C7 H7 0.9300 . ?
C2 H2A 0.9300 . ?
C2 C9 1.392(15) . ?
C2 C13 1.402(12) . ?
C9 H9 0.9300 . ?
C9 C3 1.366(12) . ?
C5 H5A 0.9600 . ?
C5 H5B 0.9600 . ?
C5 H5C 0.9600 . ?
C5 C3 1.497(17) . ?
C11 C3 1.400(12) . ?

loop_
_geom_torsion_atom_site_label_1
_geom_torsion_atom_site_label_2
_geom_torsion_atom_site_label_3
_geom_torsion_atom_site_label_4
_geom_torsion
_geom_torsion_site_symmetry_1
_geom_torsion_site_symmetry_2
_geom_torsion_site_symmetry_3
_geom_torsion_site_symmetry_4
_geom_torsion_publ_flag
Br1 C11 C3 C9 -177.7(7) . . . . ?
Br1 C11 C3 C5 -1.3(13) . . . . ?
O1 C1 C4 C8 173.8(7) . . . . ?
O1 C1 C4 C10 -4.7(12) . . . . ?
O1 C1 N1 C6 -5.6(11) . . . . ?
C1 C4 C8 C14 -176.4(8) . . . . ?
C1 C4 C10 C12 176.1(9) . . . . ?
C1 N1 C6 C11 -66.7(9) . . . . ?
C1 N1 C6 C13 114.8(8) . . . . ?
C4 C1 N1 C6 173.8(7) . . . . ?
C4 C8 C14 C7 -1.0(14) . . . . ?
C4 C10 C12 C7 1.6(17) . . . . ?
N1 C1 C4 C8 -5.6(11) . . . . ?
N1 C1 C4 C10 175.9(7) . . . . ?
N1 C6 C11 Br1 -2.1(9) . . . . ?
N1 C6 C11 C3 178.8(7) . . . . ?
N1 C6 C13 O2 -0.6(9) . . . . ?
N1 C6 C13 C2 -179.5(7) . . . . ?
C6 C11 C3 C9 1.4(13) . . . . ?
C6 C11 C3 C5 177.8(10) . . . . ?
C8 C4 C10 C12 -2.4(15) . . . . ?
C8 C14 C7 C12 0.2(16) . . . . ?
C10 C4 C8 C14 2.1(13) . . . . ?
C10 C12 C7 C14 -0.5(17) . . . . ?
C2 C9 C3 C5 -175.9(10) . . . . ?
C2 C9 C3 C11 0.5(15) . . . . ?
C9 C2 C13 O2 -179.1(7) . . . . ?
C9 C2 C13 C6 -0.2(11) . . . . ?
C11 C6 C13 O2 -179.2(7) . . . . ?
C11 C6 C13 C2 2.0(9) . . . . ?
C13 C6 C11 Br1 176.5(5) . . . . ?
C13 C6 C11 C3 -2.7(11) . . . . ?
C13 C2 C9 C3 -1.1(15) . . . . ?
